data_2017216
loop_
_publ_author_name
'Melgarejo, Doris Y.'
'Chiarella, Gina M.'
'Fackler, Jr, John P.'

_publ_section_title
;
 A monomeric gold(I) carbanion complex with an uncoordinated thioether:
 [2-(methylsulfanyl)phenyl](triphenylphosphine)gold(I)
;
_journal_coeditor_code FA3184
_journal_issue 8
_journal_name_full 'Acta Crystallographica Section C'
_journal_page_first m299
_journal_page_last m301
_journal_paper_doi 10.1107/S0108270109017831
_journal_volume 65
_journal_year 2009
_chemical_formula_iupac '[Au (C7 H7 S) (C18 H15 P)]'
_chemical_formula_moiety 'C25 H22 Au P S'
_chemical_formula_sum 'C25 H22 Au P S'
_chemical_formula_weight 582.42
_chemical_name_systematic
;
[2-(methylsulfanyl)phenyl](triphenylphosphine)gold(I)
;
_space_group_IT_number 19
_symmetry_cell_setting orthorhombic
_symmetry_space_group_name_Hall 'P 2ac 2ab'
_symmetry_space_group_name_H-M 'P 21 21 21'
_atom_sites_solution_hydrogens geom
_atom_sites_solution_primary direct
_atom_sites_solution_secondary difmap
_audit_creation_method SHELXL97
_cell_angle_alpha 90.00
_cell_angle_beta 90.00
_cell_angle_gamma 90.00
_cell_formula_units_Z 4
_cell_length_a 6.986(4)
_cell_length_b 15.553(9)
_cell_length_c 20.060(12)
_cell_measurement_reflns_used 9913
_cell_measurement_temperature 110(2)
_cell_measurement_theta_max 26.63
_cell_measurement_theta_min 2.42
_cell_volume 2180(2)
_computing_cell_refinement 'APEX2 (Bruker Nonius, 2008)'
_computing_data_collection 'APEX2 (Bruker Nonius, 2008)'
_computing_data_reduction 'APEX2 (Bruker Nonius, 2008)'
_computing_molecular_graphics 'X-SEED (Barbour, 2001)'
_computing_publication_material 'SHELXTL (Sheldrick, 2008)'
_computing_structure_refinement 'SHELXL97 (Sheldrick, 2008)'
_computing_structure_solution 'SHELXS97 (Sheldrick, 2008)'
_diffrn_ambient_temperature 110(2)
_diffrn_measured_fraction_theta_full 0.994
_diffrn_measured_fraction_theta_max 0.994
_diffrn_measurement_device_type 'Bruker APEXII'
_diffrn_measurement_method \w
_diffrn_radiation_monochromator graphite
_diffrn_radiation_source 'fine-focus sealed tube'
_diffrn_radiation_type MoK\a
_diffrn_radiation_wavelength 0.71073
_diffrn_reflns_av_R_equivalents 0.1353
_diffrn_reflns_av_sigmaI/netI 0.0689
_diffrn_reflns_limit_h_max 8
_diffrn_reflns_limit_h_min -8
_diffrn_reflns_limit_k_max 19
_diffrn_reflns_limit_k_min -19
_diffrn_reflns_limit_l_max 25
_diffrn_reflns_limit_l_min -25
_diffrn_reflns_number 24159
_diffrn_reflns_theta_full 26.95
_diffrn_reflns_theta_max 26.95
_diffrn_reflns_theta_min 1.66
_diffrn_standards_decay_% 0
_diffrn_standards_interval_count 0
_diffrn_standards_interval_time 0
_diffrn_standards_number 0
_exptl_absorpt_coefficient_mu 6.927
_exptl_absorpt_correction_T_max 0.5442
_exptl_absorpt_correction_T_min 0.3909
_exptl_absorpt_correction_type multi-scan
_exptl_absorpt_process_details '(SADABS; Sheldrick, 2006)'
_exptl_crystal_colour colourless
_exptl_crystal_density_diffrn 1.775
_exptl_crystal_density_method 'not measured'
_exptl_crystal_description block
_exptl_crystal_F_000 1128
_exptl_crystal_size_max 0.17
_exptl_crystal_size_mid 0.10
_exptl_crystal_size_min 0.10
_refine_diff_density_max 2.957
_refine_diff_density_min -1.352
_refine_ls_abs_structure_details '(Flack, 1983), with how many Friedel pairs?'
_refine_ls_abs_structure_Flack -0.003(11)
_refine_ls_extinction_method none
_refine_ls_goodness_of_fit_ref 1.047
_refine_ls_hydrogen_treatment constr
_refine_ls_matrix_type full
_refine_ls_number_parameters 254
_refine_ls_number_reflns 4680
_refine_ls_number_restraints 9
_refine_ls_restrained_S_all 1.048
_refine_ls_R_factor_all 0.0461
_refine_ls_R_factor_gt 0.0419
_refine_ls_shift/su_max 0.001
_refine_ls_shift/su_mean 0.000
_refine_ls_structure_factor_coef Fsqd
_refine_ls_weighting_details 'calc w = 1/[\s^2^(Fo^2^)+(0.0425P)^2^+4.3846P] where P=(Fo^2^+2Fc^2^)/3'
_refine_ls_weighting_scheme calc
_refine_ls_wR_factor_gt 0.0954
_refine_ls_wR_factor_ref 0.0985
_reflns_number_gt 4396
_reflns_number_total 4680
_reflns_threshold_expression I>2\s(I)
_cod_data_source_file fa3184.cif
_cod_data_source_block I
_cod_original_sg_symbol_Hall P2ac2ab
_cod_database_code 2017216
_cod_database_fobs_code 2017216

loop_
_symmetry_equiv_pos_as_xyz
'x, y, z'
'-x+1/2, -y, z+1/2'
'-x, y+1/2, -z+1/2'
'x+1/2, -y+1/2, -z'

loop_
_atom_site_type_symbol
_atom_site_label
_atom_site_fract_x
_atom_site_fract_y
_atom_site_fract_z
_atom_site_U_iso_or_equiv
_atom_site_adp_type
_atom_site_calc_flag
_atom_site_refinement_flags
_atom_site_occupancy
_atom_site_disorder_assembly
_atom_site_disorder_group
Au Au1 0.72064(4) 0.050031(17) 0.776484(14) 0.02846(10) Uani d . 1 . .
S S1 0.7156(4) 0.13156(14) 0.92545(11) 0.0393(5) Uani d . 1 . .
P P1 0.9351(3) 0.08800(12) 0.69512(10) 0.0238(4) Uani d . 1 . .
C C1 0.5167(12) 0.0226(5) 0.8463(4) 0.0298(17) Uani d . 1 . .
C C2 0.5125(11) 0.0643(5) 0.9094(4) 0.0285(17) Uani d . 1 . .
C C3 0.3661(12) 0.0552(6) 0.9541(4) 0.0339(16) Uani d . 1 . .
H H3 0.3683 0.0855 0.9952 0.041 Uiso calc R 1 . .
C C4 0.2148(14) 0.0012(6) 0.9388(4) 0.043(2) Uani d . 1 . .
H H4 0.1140 -0.0064 0.9700 0.051 Uiso calc R 1 . .
C C5 0.2087(13) -0.0417(5) 0.8785(5) 0.0417(19) Uani d . 1 . .
H H5 0.1046 -0.0785 0.8679 0.050 Uiso calc R 1 . .
C C6 0.3612(12) -0.0297(4) 0.8327(4) 0.0281(16) Uani d . 1 . .
H H6 0.3563 -0.0587 0.7911 0.034 Uiso calc R 1 . .
C C7 0.6795(16) 0.1683(6) 1.0085(5) 0.051(3) Uani d . 1 . .
H H7A 0.5686 0.2068 1.0098 0.076 Uiso calc R 1 . .
H H7B 0.7936 0.1993 1.0237 0.076 Uiso calc R 1 . .
H H7C 0.6565 0.1189 1.0378 0.076 Uiso calc R 1 . .
C C8 0.8127(11) 0.1244(4) 0.6198(3) 0.0237(15) Uani d . 1 . .
C C9 0.6742(12) 0.1893(5) 0.6262(4) 0.0353(19) Uani d . 1 . .
H H9 0.6508 0.2144 0.6686 0.042 Uiso calc R 1 . .
C C10 0.5727(14) 0.2167(6) 0.5718(5) 0.044(2) Uani d . 1 . .
H H10 0.4798 0.2609 0.5766 0.053 Uiso calc R 1 . .
C C11 0.6047(13) 0.1804(6) 0.5101(5) 0.042(2) Uani d . 1 . .
H H11 0.5315 0.1984 0.4727 0.050 Uiso calc R 1 . .
C C12 0.7447(13) 0.1173(5) 0.5028(4) 0.0367(19) Uani d . 1 . .
H H12 0.7700 0.0933 0.4602 0.044 Uiso calc R 1 . .
C C13 0.8451(12) 0.0900(5) 0.5570(4) 0.0302(17) Uani d . 1 . .
H H13 0.9394 0.0466 0.5516 0.036 Uiso calc R 1 . .
C C14 1.1012(10) 0.0050(4) 0.6669(4) 0.0238(15) Uani d . 1 . .
C C15 1.0400(12) -0.0816(5) 0.6720(4) 0.0307(17) Uani d . 1 . .
H H15 0.9199 -0.0953 0.6915 0.037 Uiso calc R 1 . .
C C16 1.1583(14) -0.1456(5) 0.6482(4) 0.038(2) Uani d . 1 . .
H H16 1.1188 -0.2039 0.6514 0.045 Uiso calc R 1 . .
C C17 1.3333(13) -0.1263(5) 0.6198(4) 0.037(2) Uani d . 1 . .
H H17 1.4125 -0.1711 0.6031 0.044 Uiso calc R 1 . .
C C18 1.3928(12) -0.0416(5) 0.6157(4) 0.0350(18) Uani d . 1 . .
H H18 1.5140 -0.0283 0.5969 0.042 Uiso calc R 1 . .
C C19 1.2761(12) 0.0239(4) 0.6392(4) 0.0282(15) Uani d . 1 . .
H H19 1.3172 0.0820 0.6360 0.034 Uiso calc R 1 . .
C C20 1.0896(10) 0.1767(4) 0.7190(4) 0.0243(14) Uani d . 1 . .
C C21 1.1805(12) 0.1711(5) 0.7808(4) 0.0366(18) Uani d . 1 . .
H H21 1.1531 0.1244 0.8098 0.044 Uiso calc R 1 . .
C C22 1.3102(14) 0.2335(5) 0.7999(4) 0.040(2) Uani d . 1 . .
H H22 1.3717 0.2296 0.8420 0.048 Uiso calc R 1 . .
C C23 1.3508(12) 0.3013(5) 0.7580(4) 0.0312(16) Uani d U 1 . .
H H23 1.4423 0.3436 0.7703 0.037 Uiso calc R 1 . .
C C24 1.2545(13) 0.3065(5) 0.6971(4) 0.0348(16) Uani d U 1 . .
H H24 1.2773 0.3542 0.6687 0.042 Uiso calc R 1 . .
C C25 1.1305(13) 0.2454(5) 0.6780(4) 0.0331(17) Uani d U 1 . .
H H25 1.0701 0.2496 0.6357 0.040 Uiso calc R 1 . .

loop_
_atom_site_aniso_label
_atom_site_aniso_U_11
_atom_site_aniso_U_22
_atom_site_aniso_U_33
_atom_site_aniso_U_12
_atom_site_aniso_U_13
_atom_site_aniso_U_23
Au1 0.02780(15) 0.02841(14) 0.02918(15) 0.00254(11) 0.00644(11) 0.00542(12)
S1 0.0361(11) 0.0421(11) 0.0396(11) -0.0094(10) 0.0023(10) 0.0031(8)
P1 0.0243(10) 0.0219(8) 0.0253(9) -0.0019(7) 0.0016(8) -0.0007(7)
C1 0.033(4) 0.026(4) 0.030(4) 0.001(3) 0.000(3) 0.013(3)
C2 0.031(4) 0.023(4) 0.031(4) 0.009(3) 0.010(3) 0.011(3)
C3 0.035(4) 0.035(4) 0.031(4) 0.002(4) 0.004(3) 0.007(4)
C4 0.036(5) 0.054(5) 0.037(5) -0.004(4) 0.017(4) 0.008(4)
C5 0.029(4) 0.035(4) 0.061(5) -0.006(4) 0.008(4) 0.009(4)
C6 0.033(4) 0.023(4) 0.028(4) 0.001(3) -0.001(3) 0.004(3)
C7 0.053(7) 0.048(5) 0.052(6) -0.021(5) 0.003(5) 0.002(4)
C8 0.030(4) 0.016(3) 0.025(3) -0.010(3) 0.000(3) 0.003(2)
C9 0.035(5) 0.048(5) 0.023(4) 0.006(4) -0.002(3) 0.001(3)
C10 0.034(5) 0.056(6) 0.043(5) 0.010(4) 0.001(4) 0.010(4)
C11 0.035(5) 0.054(6) 0.036(5) -0.011(4) -0.010(4) 0.018(4)
C12 0.042(6) 0.040(4) 0.028(4) -0.007(4) 0.000(4) 0.003(3)
C13 0.034(4) 0.023(3) 0.033(4) 0.002(3) 0.004(3) 0.000(3)
C14 0.024(4) 0.023(3) 0.025(4) -0.001(3) 0.000(3) -0.004(3)
C15 0.037(4) 0.023(3) 0.032(4) -0.003(3) -0.004(4) 0.008(3)
C16 0.045(5) 0.023(4) 0.045(5) -0.001(4) -0.004(4) 0.005(4)
C17 0.042(5) 0.034(4) 0.035(4) 0.014(4) -0.008(4) -0.009(3)
C18 0.025(4) 0.037(4) 0.043(4) 0.004(4) 0.000(3) 0.002(4)
C19 0.024(4) 0.025(3) 0.036(4) -0.004(3) -0.008(3) 0.003(3)
C20 0.021(3) 0.020(3) 0.032(4) 0.002(2) 0.003(3) -0.006(3)
C21 0.042(5) 0.031(4) 0.037(4) 0.004(3) -0.011(4) 0.006(3)
C22 0.054(6) 0.029(4) 0.037(4) -0.001(4) -0.024(4) -0.001(3)
C23 0.030(4) 0.024(3) 0.039(4) -0.005(3) -0.001(3) -0.005(3)
C24 0.048(4) 0.022(3) 0.035(3) -0.006(3) -0.003(3) -0.007(2)
C25 0.041(5) 0.029(4) 0.030(4) -0.010(3) -0.005(3) 0.005(3)

loop_
_atom_type_symbol
_atom_type_description
_atom_type_scat_dispersion_real
_atom_type_scat_dispersion_imag
_atom_type_scat_source
C C 0.0033 0.0016 'International Tables Vol C Tables 4.2.6.8 and 6.1.1.4'
H H 0.0000 0.0000 'International Tables Vol C Tables 4.2.6.8 and 6.1.1.4'
P P 0.1023 0.0942 'International Tables Vol C Tables 4.2.6.8 and 6.1.1.4'
S S 0.1246 0.1234 'International Tables Vol C Tables 4.2.6.8 and 6.1.1.4'
Au Au -2.0133 8.8022 'International Tables Vol C Tables 4.2.6.8 and 6.1.1.4'

loop_
_geom_angle_atom_site_label_1
_geom_angle_atom_site_label_2
_geom_angle_atom_site_label_3
_geom_angle_site_symmetry_1
_geom_angle_site_symmetry_3
_geom_angle
_geom_angle_publ_flag
C1 Au1 P1 . . 175.9(2) ?
C7 S1 C2 . . 104.1(4) ?
C20 P1 C8 . . 105.2(3) ?
C20 P1 C14 . . 104.0(3) ?
C8 P1 C14 . . 105.1(3) ?
C20 P1 Au1 . . 113.3(3) ?
C8 P1 Au1 . . 111.3(3) ?
C14 P1 Au1 . . 117.0(3) ?
C6 C1 C2 . . 115.2(7) ?
C6 C1 Au1 . . 122.4(6) ?
C2 C1 Au1 . . 122.0(6) ?
C3 C2 C1 . . 123.5(8) ?
C3 C2 S1 . . 122.3(6) ?
C1 C2 S1 . . 114.2(6) ?
C2 C3 C4 . . 119.2(8) ?
C2 C3 H3 . . 120.4 ?
C4 C3 H3 . . 120.4 ?
C5 C4 C3 . . 120.7(8) ?
C5 C4 H4 . . 119.6 ?
C3 C4 H4 . . 119.6 ?
C4 C5 C6 . . 118.7(8) ?
C4 C5 H5 . . 120.7 ?
C6 C5 H5 . . 120.7 ?
C1 C6 C5 . . 122.7(8) ?
C1 C6 H6 . . 118.7 ?
C5 C6 H6 . . 118.7 ?
S1 C7 H7A . . 109.5 ?
S1 C7 H7B . . 109.5 ?
H7A C7 H7B . . 109.5 ?
S1 C7 H7C . . 109.5 ?
H7A C7 H7C . . 109.5 ?
H7B C7 H7C . . 109.5 ?
C13 C8 C9 . . 118.1(7) ?
C13 C8 P1 . . 123.8(6) ?
C9 C8 P1 . . 118.1(5) ?
C10 C9 C8 . . 120.6(8) ?
C10 C9 H9 . . 119.7 ?
C8 C9 H9 . . 119.7 ?
C9 C10 C11 . . 120.2(9) ?
C9 C10 H10 . . 119.9 ?
C11 C10 H10 . . 119.9 ?
C10 C11 C12 . . 119.8(8) ?
C10 C11 H11 . . 120.1 ?
C12 C11 H11 . . 120.1 ?
C13 C12 C11 . . 119.8(8) ?
C13 C12 H12 . . 120.1 ?
C11 C12 H12 . . 120.1 ?
C12 C13 C8 . . 121.4(7) ?
C12 C13 H13 . . 119.3 ?
C8 C13 H13 . . 119.3 ?
C19 C14 C15 . . 120.1(7) ?
C19 C14 P1 . . 122.6(5) ?
C15 C14 P1 . . 117.3(6) ?
C16 C15 C14 . . 118.7(8) ?
C16 C15 H15 . . 120.6 ?
C14 C15 H15 . . 120.6 ?
C15 C16 C17 . . 121.1(8) ?
C15 C16 H16 . . 119.5 ?
C17 C16 H16 . . 119.5 ?
C16 C17 C18 . . 119.8(8) ?
C16 C17 H17 . . 120.1 ?
C18 C17 H17 . . 120.1 ?
C17 C18 C19 . . 120.2(8) ?
C17 C18 H18 . . 119.9 ?
C19 C18 H18 . . 119.9 ?
C14 C19 C18 . . 120.2(7) ?
C14 C19 H19 . . 119.9 ?
C18 C19 H19 . . 119.9 ?
C25 C20 C21 . . 118.9(7) ?
C25 C20 P1 . . 123.7(6) ?
C21 C20 P1 . . 117.3(5) ?
C22 C21 C20 . . 120.1(7) ?
C22 C21 H21 . . 120.0 ?
C20 C21 H21 . . 120.0 ?
C23 C22 C21 . . 120.3(7) ?
C23 C22 H22 . . 119.9 ?
C21 C22 H22 . . 119.9 ?
C22 C23 C24 . . 118.6(7) ?
C22 C23 H23 . . 120.7 ?
C24 C23 H23 . . 120.7 ?
C25 C24 C23 . . 121.3(7) ?
C25 C24 H24 . . 119.4 ?
C23 C24 H24 . . 119.4 ?
C24 C25 C20 . . 120.9(8) ?
C24 C25 H25 . . 119.6 ?
C20 C25 H25 . . 119.6 ?

loop_
_geom_bond_atom_site_label_1
_geom_bond_atom_site_label_2
_geom_bond_site_symmetry_2
_geom_bond_distance
_geom_bond_publ_flag
Au1 C1 . 2.042(8) ?
Au1 P1 . 2.293(2) ?
S1 C7 . 1.779(10) ?
S1 C2 . 1.792(8) ?
P1 C20 . 1.816(7) ?
P1 C8 . 1.825(7) ?
P1 C14 . 1.826(7) ?
C1 C6 . 1.384(11) ?
C1 C2 . 1.423(11) ?
C2 C3 . 1.368(10) ?
C3 C4 . 1.385(13) ?
C3 H3 . 0.9500 ?
C4 C5 . 1.382(13) ?
C4 H4 . 0.9500 ?
C5 C6 . 1.418(12) ?
C5 H5 . 0.9500 ?
C6 H6 . 0.9500 ?
C7 H7A . 0.9800 ?
C7 H7B . 0.9800 ?
C7 H7C . 0.9800 ?
C8 C13 . 1.388(10) ?
C8 C9 . 1.404(11) ?
C9 C10 . 1.368(12) ?
C9 H9 . 0.9500 ?
C10 C11 . 1.378(13) ?
C10 H10 . 0.9500 ?
C11 C12 . 1.394(13) ?
C11 H11 . 0.9500 ?
C12 C13 . 1.360(11) ?
C12 H12 . 0.9500 ?
C13 H13 . 0.9500 ?
C14 C19 . 1.374(11) ?
C14 C15 . 1.417(10) ?
C15 C16 . 1.379(12) ?
C15 H15 . 0.9500 ?
C16 C17 . 1.382(13) ?
C16 H16 . 0.9500 ?
C17 C18 . 1.384(12) ?
C17 H17 . 0.9500 ?
C18 C19 . 1.387(11) ?
C18 H18 . 0.9500 ?
C19 H19 . 0.9500 ?
C20 C25 . 1.379(10) ?
C20 C21 . 1.395(11) ?
C21 C22 . 1.381(12) ?
C21 H21 . 0.9500 ?
C22 C23 . 1.378(11) ?
C22 H22 . 0.9500 ?
C23 C24 . 1.397(12) ?
C23 H23 . 0.9500 ?
C24 C25 . 1.341(11) ?
C24 H24 . 0.9500 ?
C25 H25 . 0.9500 ?

loop_
_geom_torsion_atom_site_label_1
_geom_torsion_atom_site_label_2
_geom_torsion_atom_site_label_3
_geom_torsion_atom_site_label_4
_geom_torsion_site_symmetry_1
_geom_torsion_site_symmetry_2
_geom_torsion_site_symmetry_3
_geom_torsion_site_symmetry_4
_geom_torsion
_geom_torsion_publ_flag
C6 C1 C2 C3 . . . . -0.7(11) ?
Au1 C1 C2 C3 . . . . 172.0(6) ?
C6 C1 C2 S1 . . . . -179.9(5) ?
Au1 C1 C2 S1 . . . . -7.3(8) ?
C7 S1 C2 C3 . . . . 4.6(8) ?
C7 S1 C2 C1 . . . . -176.1(6) ?
C1 C2 C3 C4 . . . . 1.6(12) ?
S1 C2 C3 C4 . . . . -179.2(6) ?
C2 C3 C4 C5 . . . . -1.4(13) ?
C3 C4 C5 C6 . . . . 0.3(13) ?
C2 C1 C6 C5 . . . . -0.5(11) ?
Au1 C1 C6 C5 . . . . -173.1(6) ?
C4 C5 C6 C1 . . . . 0.7(12) ?
C20 P1 C8 C13 . . . . 111.2(7) ?
C14 P1 C8 C13 . . . . 1.8(7) ?
Au1 P1 C8 C13 . . . . -125.8(6) ?
C20 P1 C8 C9 . . . . -70.5(7) ?
C14 P1 C8 C9 . . . . -179.9(6) ?
Au1 P1 C8 C9 . . . . 52.5(6) ?
C13 C8 C9 C10 . . . . 1.0(12) ?
P1 C8 C9 C10 . . . . -177.4(7) ?
C8 C9 C10 C11 . . . . 0.3(14) ?
C9 C10 C11 C12 . . . . -1.8(14) ?
C10 C11 C12 C13 . . . . 1.9(13) ?
C11 C12 C13 C8 . . . . -0.6(12) ?
C9 C8 C13 C12 . . . . -0.8(11) ?
P1 C8 C13 C12 . . . . 177.5(6) ?
C20 P1 C14 C19 . . . . -29.1(7) ?
C8 P1 C14 C19 . . . . 81.2(7) ?
Au1 P1 C14 C19 . . . . -154.8(5) ?
C20 P1 C14 C15 . . . . 153.4(6) ?
C8 P1 C14 C15 . . . . -96.3(7) ?
Au1 P1 C14 C15 . . . . 27.6(7) ?
C19 C14 C15 C16 . . . . -0.6(12) ?
P1 C14 C15 C16 . . . . 177.0(6) ?
C14 C15 C16 C17 . . . . 0.0(13) ?
C15 C16 C17 C18 . . . . 0.8(13) ?
C16 C17 C18 C19 . . . . -1.0(12) ?
C15 C14 C19 C18 . . . . 0.4(11) ?
P1 C14 C19 C18 . . . . -177.0(6) ?
C17 C18 C19 C14 . . . . 0.4(12) ?
C8 P1 C20 C25 . . . . -13.2(7) ?
C14 P1 C20 C25 . . . . 97.0(7) ?
Au1 P1 C20 C25 . . . . -135.0(6) ?
C8 P1 C20 C21 . . . . 171.0(6) ?
C14 P1 C20 C21 . . . . -78.8(6) ?
Au1 P1 C20 C21 . . . . 49.3(6) ?
C25 C20 C21 C22 . . . . -0.5(12) ?
P1 C20 C21 C22 . . . . 175.4(7) ?
C20 C21 C22 C23 . . . . -0.1(14) ?
C21 C22 C23 C24 . . . . 1.6(13) ?
C22 C23 C24 C25 . . . . -2.6(13) ?
C23 C24 C25 C20 . . . . 2.0(13) ?
C21 C20 C25 C24 . . . . -0.4(12) ?
P1 C20 C25 C24 . . . . -176.1(7) ?
